data_4037244
loop_
_publ_author_name
'Zhou, Quan'
'Zhang, Jing-Fan'
'Cao, Hui'
'Zhong, Rui'
'Hou, Xiu-Feng'

_publ_section_title
;
 Synthesis of o-Alkenylated 2-Arylbenzoxazoles via Rh-Catalyzed Oxidative
 Olefination of 2-Arylbenzoxazoles: Scope Investigation, Structural
 Features, and Mechanism Studies.
;
_journal_issue 24
_journal_name_full 'The Journal of organic chemistry'
_journal_page_first 12169
_journal_page_last 12180
_journal_paper_doi 10.1021/acs.joc.6b01836
_journal_volume 81
_journal_year 2016
_chemical_formula_sum 'C32 H39 N O5'
_chemical_formula_weight 517.64
_space_group_crystal_system triclinic
_space_group_IT_number 2
_space_group_name_Hall '-P 1'
_space_group_name_H-M_alt 'P -1'
_atom_sites_solution_hydrogens geom
_audit_creation_method SHELXL-2013
_cell_angle_alpha 100.841(16)
_cell_angle_beta 93.205(16)
_cell_angle_gamma 101.852(16)
_cell_formula_units_Z 2
_cell_length_a 9.181(9)
_cell_length_b 11.850(11)
_cell_length_c 14.065(13)
_cell_measurement_reflns_used 1864
_cell_measurement_temperature 296(2)
_cell_measurement_theta_max 21.92
_cell_measurement_theta_min 2.28
_cell_volume 1464(2)
_computing_cell_refinement 'Bruker SAINT'
_computing_data_collection 'Bruker APEX2'
_computing_data_reduction 'Bruker SAINT'
_computing_molecular_graphics 'Bruker SHELXTL'
_computing_publication_material 'Bruker SHELXTL'
_computing_structure_refinement 'SHELXL-2013 (Sheldrick, 2013)'
_computing_structure_solution 'SHELXS-97 (Sheldrick, 2008)'
_diffrn_ambient_temperature 296(2)
_diffrn_measured_fraction_theta_full 0.990
_diffrn_measured_fraction_theta_max 0.981
_diffrn_measurement_device_type 'Bruker APEX-II CCD'
_diffrn_measurement_method '\f and \w scans'
_diffrn_radiation_type MoK\a
_diffrn_radiation_wavelength 0.71073
_diffrn_reflns_av_R_equivalents 0.0365
_diffrn_reflns_av_unetI/netI 0.0802
_diffrn_reflns_Laue_measured_fraction_full 0.990
_diffrn_reflns_Laue_measured_fraction_max 0.981
_diffrn_reflns_limit_h_max 11
_diffrn_reflns_limit_h_min -11
_diffrn_reflns_limit_k_max 8
_diffrn_reflns_limit_k_min -15
_diffrn_reflns_limit_l_max 18
_diffrn_reflns_limit_l_min -17
_diffrn_reflns_number 10534
_diffrn_reflns_point_group_measured_fraction_full 0.990
_diffrn_reflns_point_group_measured_fraction_max 0.981
_diffrn_reflns_theta_full 25.242
_diffrn_reflns_theta_max 27.316
_diffrn_reflns_theta_min 1.481
_exptl_absorpt_coefficient_mu 0.078
_exptl_absorpt_correction_T_max 0.746
_exptl_absorpt_correction_T_min 0.657
_exptl_absorpt_correction_type multi-scan
_exptl_absorpt_process_details sadabs
_exptl_crystal_colour colourless
_exptl_crystal_density_diffrn 1.175
_exptl_crystal_description sheet
_exptl_crystal_F_000 556
_exptl_crystal_size_max 0.400
_exptl_crystal_size_mid 0.240
_exptl_crystal_size_min 0.020
_refine_diff_density_max 0.444
_refine_diff_density_min -0.303
_refine_diff_density_rms 0.070
_refine_ls_extinction_method none
_refine_ls_goodness_of_fit_ref 0.975
_refine_ls_hydrogen_treatment constr
_refine_ls_matrix_type full
_refine_ls_number_parameters 379
_refine_ls_number_reflns 6480
_refine_ls_number_restraints 48
_refine_ls_restrained_S_all 0.975
_refine_ls_R_factor_all 0.1583
_refine_ls_R_factor_gt 0.0798
_refine_ls_shift/su_max 0.000
_refine_ls_shift/su_mean 0.000
_refine_ls_structure_factor_coef Fsqd
_refine_ls_weighting_details
; 

 w=1/[\s^2^(Fo^2^)+(0.2000P)^2^] 

 where P=(Fo^2^+2Fc^2^)/3 

;
_refine_ls_weighting_scheme calc
_refine_ls_wR_factor_gt 0.2334
_refine_ls_wR_factor_ref 0.3205
_reflns_Friedel_coverage 0.000
_reflns_number_gt 3073
_reflns_number_total 6480
_reflns_threshold_expression 'I > 2\s(I)'
_cod_data_source_file jo6b01836_si_002.cif
_cod_data_source_block mo_51030a
_cod_database_code 4037244
_shelx_space_group_comment
; 

The symmetry employed for this shelxl refinement is uniquely defined 

by the following loop, which should always be used as a source of 

symmetry information in preference to the above space-group names. 

They are only intended as comments. 

;
_shelx_estimated_absorpt_t_min 0.969
_shelx_estimated_absorpt_t_max 0.998
_shelxl_version_number 2013-2

loop_
_space_group_symop_operation_xyz
'x, y, z'
'-x, -y, -z'

loop_
_atom_site_label
_atom_site_type_symbol
_atom_site_fract_x
_atom_site_fract_y
_atom_site_fract_z
_atom_site_U_iso_or_equiv
_atom_site_adp_type
_atom_site_occupancy
_atom_site_site_symmetry_order
_atom_site_calc_flag
_atom_site_refinement_flags_posn
_atom_site_refinement_flags_adp
_atom_site_refinement_flags_occupancy
_atom_site_disorder_assembly
_atom_site_disorder_group
N1 N 0.1872(3) 0.3527(2) 0.6129(2) 0.0533(7) Uani 1 1 d . . . . .
O1 O 0.2975(2) 0.21179(19) 0.64726(18) 0.0537(6) Uani 1 1 d . . . . .
O2 O 0.6307(3) 0.2339(2) 0.25741(17) 0.0681(8) Uani 1 1 d . . . . .
O3 O 0.4140(3) 0.1620(3) 0.3107(2) 0.0780(9) Uani 1 1 d . . . . .
O4 O 0.2929(3) 0.6484(3) 1.0268(2) 0.0837(10) Uani 1 1 d . . . . .
O5 O 0.2142(4) 0.4553(3) 0.9777(2) 0.0946(11) Uani 1 1 d . . . . .
C1 C 0.3094(3) 0.3261(3) 0.6361(2) 0.0413(7) Uani 1 1 d . . . . .
C2 C 0.0778(3) 0.2500(3) 0.6081(2) 0.0488(8) Uani 1 1 d . . . . .
C3 C -0.0775(4) 0.2250(4) 0.5880(3) 0.0681(11) Uani 1 1 d . . . . .
H3 H -0.1256 0.2819 0.5725 0.082 Uiso 1 1 calc R U . . .
C4 C -0.1581(4) 0.1141(4) 0.5916(3) 0.0659(11) Uani 1 1 d . . . . .
C5 C -0.0853(4) 0.0310(4) 0.6135(3) 0.0696(11) Uani 1 1 d . . . . .
H5 H -0.1414 -0.0434 0.6150 0.084 Uiso 1 1 calc R U . . .
C6 C 0.0700(4) 0.0533(3) 0.6336(3) 0.0701(11) Uani 1 1 d . . . . .
H6 H 0.1186 -0.0036 0.6484 0.084 Uiso 1 1 calc R U . . .
C7 C 0.1461(3) 0.1646(3) 0.6299(2) 0.0485(8) Uani 1 1 d . . . . .
C8 C 0.4616(3) 0.4031(3) 0.6556(2) 0.0410(7) Uani 1 1 d . . . . .
C9 C 0.5595(3) 0.4059(3) 0.5829(2) 0.0414(7) Uani 1 1 d . . . . .
C10 C 0.6991(3) 0.4840(3) 0.6046(2) 0.0463(8) Uani 1 1 d . . . . .
H10 H 0.7637 0.4874 0.5561 0.056 Uiso 1 1 calc R U . . .
C11 C 0.7455(3) 0.5568(3) 0.6952(2) 0.0436(7) Uani 1 1 d . . . . .
C12 C 0.6451(3) 0.5516(3) 0.7654(2) 0.0454(8) Uani 1 1 d . . . . .
H12 H 0.6735 0.5994 0.8268 0.055 Uiso 1 1 calc R U . . .
C13 C 0.5036(3) 0.4773(3) 0.7472(2) 0.0436(7) Uani 1 1 d . . . . .
C14 C -0.3268(5) 0.0834(5) 0.5715(5) 0.114(2) Uani 1 1 d . U . . .
H14A H -0.3562 0.0176 0.5177 0.170 Uiso 1 1 calc R U . . .
H14B H -0.3605 0.1499 0.5559 0.170 Uiso 1 1 calc R U . . .
H14C H -0.3707 0.0632 0.6281 0.170 Uiso 1 1 calc R U . . .
C15 C 0.5147(3) 0.3277(3) 0.4880(2) 0.0462(8) Uani 1 1 d . . . . .
H15 H 0.4219 0.2760 0.4814 0.055 Uiso 1 1 calc R U . . .
C16 C 0.5883(4) 0.3211(3) 0.4112(2) 0.0523(8) Uani 1 1 d . . . . .
H16 H 0.6781 0.3749 0.4124 0.063 Uiso 1 1 calc R U . . .
C17 C 0.5332(4) 0.2313(3) 0.3236(2) 0.0514(8) Uani 1 1 d . . . . .
C18 C 0.5923(5) 0.1441(4) 0.1698(3) 0.0714(11) Uani 1 1 d . . . . .
H18A H 0.6386 0.1738 0.1165 0.086 Uiso 1 1 calc R U . . .
H18B H 0.4848 0.1252 0.1538 0.086 Uiso 1 1 calc R U . . .
C19 C 0.6440(5) 0.0326(4) 0.1817(3) 0.0796(13) Uani 1 1 d . . . . .
H19A H 0.7490 0.0541 0.2059 0.096 Uiso 1 1 calc R U . . .
H19B H 0.5890 -0.0010 0.2304 0.096 Uiso 1 1 calc R U . . .
C20 C 0.6243(6) -0.0575(4) 0.0923(3) 0.0916(15) Uani 1 1 d . . . . .
H20A H 0.6854 -0.0263 0.0451 0.110 Uiso 1 1 calc R U . . .
H20B H 0.5207 -0.0754 0.0653 0.110 Uiso 1 1 calc R U . . .
C21 C 0.6650(8) -0.1677(5) 0.1076(5) 0.126(2) Uani 1 1 d . . . . .
H21A H 0.7572 -0.1490 0.1488 0.188 Uiso 1 1 calc R U . . .
H21B H 0.6767 -0.2144 0.0461 0.188 Uiso 1 1 calc R U . . .
H21C H 0.5874 -0.2112 0.1380 0.188 Uiso 1 1 calc R U . . .
C22 C 0.9038(3) 0.6362(3) 0.7188(2) 0.0503(8) Uani 1 1 d D . . . .
C23 C 0.933(2) 0.7074(14) 0.6402(12) 0.092(5) Uani 0.50(2) 1 d . U P A 1
H23A H 1.0377 0.7436 0.6455 0.138 Uiso 0.50(2) 1 calc R U P A 1
H23B H 0.8760 0.7672 0.6479 0.138 Uiso 0.50(2) 1 calc R U P A 1
H23C H 0.9045 0.6564 0.5774 0.138 Uiso 0.50(2) 1 calc R U P A 1
C24 C 0.9231(13) 0.7113(17) 0.8193(10) 0.089(5) Uani 0.50(2) 1 d . U P A 1
H24A H 1.0203 0.7632 0.8305 0.134 Uiso 0.50(2) 1 calc R U P A 1
H24B H 0.9137 0.6617 0.8663 0.134 Uiso 0.50(2) 1 calc R U P A 1
H24C H 0.8477 0.7569 0.8253 0.134 Uiso 0.50(2) 1 calc R U P A 1
C25 C 1.0109(12) 0.5591(12) 0.7121(19) 0.096(5) Uani 0.50(2) 1 d . U P A 1
H25A H 1.0200 0.5288 0.6450 0.144 Uiso 0.50(2) 1 calc R U P A 1
H25B H 0.9760 0.4948 0.7437 0.144 Uiso 0.50(2) 1 calc R U P A 1
H25C H 1.1067 0.6032 0.7434 0.144 Uiso 0.50(2) 1 calc R U P A 1
C23' C 0.8992(13) 0.7564(10) 0.7747(18) 0.095(5) Uani 0.50(2) 1 d D U P A 2
H23D H 0.8482 0.7958 0.7342 0.143 Uiso 0.50(2) 1 calc R U P A 2
H23E H 0.9994 0.8013 0.7943 0.143 Uiso 0.50(2) 1 calc R U P A 2
H23F H 0.8471 0.7488 0.8313 0.143 Uiso 0.50(2) 1 calc R U P A 2
C24' C 1.0023(14) 0.5829(17) 0.7824(18) 0.110(7) Uani 0.50(2) 1 d D U P A 2
H24D H 1.1046 0.6246 0.7866 0.164 Uiso 0.50(2) 1 calc R U P A 2
H24E H 0.9943 0.5013 0.7539 0.164 Uiso 0.50(2) 1 calc R U P A 2
H24F H 0.9694 0.5894 0.8464 0.164 Uiso 0.50(2) 1 calc R U P A 2
C25' C 0.9857(17) 0.646(2) 0.6289(9) 0.108(7) Uani 0.50(2) 1 d D U P A 2
H25D H 0.9436 0.6948 0.5926 0.162 Uiso 0.50(2) 1 calc R U P A 2
H25E H 0.9756 0.5692 0.5891 0.162 Uiso 0.50(2) 1 calc R U P A 2
H25F H 1.0897 0.6808 0.6481 0.162 Uiso 0.50(2) 1 calc R U P A 2
C26 C 0.4004(4) 0.4740(3) 0.8230(2) 0.0507(8) Uani 1 1 d . . . . .
H26 H 0.3258 0.4061 0.8166 0.061 Uiso 1 1 calc R U . . .
C27 C 0.4036(4) 0.5580(3) 0.8991(3) 0.0614(10) Uani 1 1 d . . . . .
H27 H 0.4775 0.6268 0.9080 0.074 Uiso 1 1 calc R U . . .
C28 C 0.2937(4) 0.5464(3) 0.9704(3) 0.0593(9) Uani 1 1 d . . . . .
C29 C 0.1870(6) 0.6492(5) 1.0979(4) 0.0977(17) Uani 1 1 d . . . . .
H29A H 0.2171 0.6116 1.1490 0.117 Uiso 1 1 calc R U . . .
H29B H 0.0895 0.6045 1.0676 0.117 Uiso 1 1 calc R U . . .
C30 C 0.1769(9) 0.7674(6) 1.1394(5) 0.136(3) Uani 1 1 d . . . . .
H30A H 0.2737 0.8078 1.1736 0.163 Uiso 1 1 calc R U . . .
H30B H 0.1063 0.7626 1.1881 0.163 Uiso 1 1 calc R U . . .
C31 C 0.1331(11) 0.8428(7) 1.0764(6) 0.163(3) Uani 1 1 d . . . . .
H31A H 0.2067 0.8503 1.0298 0.196 Uiso 1 1 calc R U . . .
H31B H 0.0390 0.8001 1.0398 0.196 Uiso 1 1 calc R U . . .
C32 C 0.1156(9) 0.9569(7) 1.1150(6) 0.146(3) Uani 1 1 d . . . . .
H32A H 0.0364 0.9526 1.1569 0.220 Uiso 1 1 calc R U . . .
H32B H 0.0914 0.9940 1.0630 0.220 Uiso 1 1 calc R U . . .
H32C H 0.2071 1.0023 1.1517 0.220 Uiso 1 1 calc R U . . .

loop_
_atom_site_aniso_label
_atom_site_aniso_U_11
_atom_site_aniso_U_22
_atom_site_aniso_U_33
_atom_site_aniso_U_23
_atom_site_aniso_U_13
_atom_site_aniso_U_12
N1 0.0331(14) 0.0471(16) 0.080(2) 0.0197(14) 0.0026(13) 0.0048(12)
O1 0.0398(13) 0.0445(13) 0.0743(16) 0.0141(11) -0.0002(11) 0.0034(10)
O2 0.0667(17) 0.0736(17) 0.0489(14) -0.0093(12) 0.0195(12) -0.0024(13)
O3 0.0629(18) 0.081(2) 0.0696(17) -0.0078(14) 0.0116(13) -0.0122(15)
O4 0.097(2) 0.0704(18) 0.0805(19) -0.0010(15) 0.0533(17) 0.0136(16)
O5 0.092(2) 0.078(2) 0.107(2) 0.0117(17) 0.0528(19) 0.0011(17)
C1 0.0422(17) 0.0371(16) 0.0418(16) 0.0053(13) 0.0092(13) 0.0036(13)
C2 0.0366(17) 0.0521(19) 0.0573(19) 0.0187(15) 0.0048(14) 0.0017(14)
C3 0.0375(19) 0.073(3) 0.094(3) 0.033(2) -0.0040(18) 0.0012(17)
C4 0.045(2) 0.075(3) 0.070(2) 0.027(2) -0.0048(17) -0.0107(19)
C5 0.056(2) 0.065(2) 0.080(3) 0.030(2) -0.0070(19) -0.0138(19)
C6 0.063(2) 0.053(2) 0.093(3) 0.034(2) -0.008(2) -0.0029(18)
C7 0.0414(18) 0.0494(19) 0.0501(18) 0.0116(15) 0.0038(14) -0.0015(14)
C8 0.0342(15) 0.0385(15) 0.0502(18) 0.0111(13) 0.0066(13) 0.0049(12)
C9 0.0359(16) 0.0437(17) 0.0432(16) 0.0066(13) 0.0062(12) 0.0067(13)
C10 0.0382(17) 0.0504(18) 0.0495(18) 0.0084(15) 0.0093(13) 0.0081(14)
C11 0.0367(16) 0.0405(16) 0.0512(18) 0.0096(14) 0.0028(13) 0.0034(13)
C12 0.0414(17) 0.0450(17) 0.0437(17) 0.0015(14) 0.0043(13) 0.0024(14)
C13 0.0379(16) 0.0453(17) 0.0462(17) 0.0077(14) 0.0072(13) 0.0064(13)
C14 0.045(2) 0.124(4) 0.170(5) 0.079(4) -0.015(3) -0.025(3)
C15 0.0369(16) 0.0462(18) 0.0521(19) 0.0074(15) 0.0053(14) 0.0036(13)
C16 0.0456(18) 0.0521(19) 0.0524(19) 0.0045(15) 0.0095(15) 0.0000(15)
C17 0.048(2) 0.0519(19) 0.0505(19) 0.0094(16) 0.0046(15) 0.0043(16)
C18 0.083(3) 0.075(3) 0.046(2) -0.0083(19) 0.0119(18) 0.011(2)
C19 0.081(3) 0.085(3) 0.064(3) 0.000(2) 0.001(2) 0.012(2)
C20 0.112(4) 0.080(3) 0.076(3) 0.000(2) 0.005(3) 0.021(3)
C21 0.139(5) 0.091(4) 0.132(5) -0.011(4) -0.022(4) 0.032(4)
C22 0.0329(16) 0.0532(19) 0.061(2) 0.0174(16) -0.0007(14) -0.0029(14)
C23 0.077(9) 0.076(8) 0.107(9) 0.056(7) -0.028(7) -0.043(6)
C24 0.046(6) 0.089(10) 0.110(9) 0.010(7) 0.004(5) -0.027(6)
C25 0.031(4) 0.096(8) 0.158(15) 0.032(9) 0.001(7) 0.004(4)
C23' 0.063(6) 0.048(6) 0.162(15) 0.012(7) 0.010(7) -0.008(4)
C24' 0.040(6) 0.126(12) 0.162(15) 0.082(12) -0.038(8) -0.020(6)
C25' 0.065(8) 0.148(16) 0.095(8) 0.051(10) 0.000(6) -0.034(9)
C26 0.0415(18) 0.0539(19) 0.0534(19) 0.0113(16) 0.0104(14) 0.0009(15)
C27 0.052(2) 0.059(2) 0.067(2) 0.0060(19) 0.0198(17) 0.0008(17)
C28 0.056(2) 0.059(2) 0.063(2) 0.0126(18) 0.0201(17) 0.0097(18)
C29 0.115(4) 0.098(4) 0.095(3) 0.027(3) 0.070(3) 0.035(3)
C30 0.176(7) 0.134(5) 0.116(5) 0.022(4) 0.099(5) 0.057(5)
C31 0.235(9) 0.120(6) 0.166(7) 0.048(5) 0.124(7) 0.067(6)
C32 0.178(8) 0.130(6) 0.136(6) 0.015(4) 0.048(5) 0.048(5)

loop_
_atom_type_symbol
_atom_type_description
_atom_type_scat_dispersion_real
_atom_type_scat_dispersion_imag
_atom_type_scat_source
C C 0.0033 0.0016 'International Tables Vol C Tables 4.2.6.8 and 6.1.1.4'
H H 0.0000 0.0000 'International Tables Vol C Tables 4.2.6.8 and 6.1.1.4'
N N 0.0061 0.0033 'International Tables Vol C Tables 4.2.6.8 and 6.1.1.4'
O O 0.0106 0.0060 'International Tables Vol C Tables 4.2.6.8 and 6.1.1.4'

loop_
_geom_angle_atom_site_label_1
_geom_angle_atom_site_label_2
_geom_angle_atom_site_label_3
_geom_angle
C1 N1 C2 105.0(3)
C1 O1 C7 103.4(2)
C17 O2 C18 116.7(3)
C28 O4 C29 117.4(3)
N1 C1 O1 115.2(3)
N1 C1 C8 128.4(3)
O1 C1 C8 116.3(3)
C7 C2 C3 119.6(3)
C7 C2 N1 108.5(3)
C3 C2 N1 132.0(3)
C4 C3 C2 118.7(4)
C5 C4 C3 119.9(4)
C5 C4 C14 119.5(4)
C3 C4 C14 120.6(4)
C4 C5 C6 122.7(3)
C7 C6 C5 115.7(4)
C2 C7 C6 123.4(3)
C2 C7 O1 107.9(3)
C6 C7 O1 128.6(3)
C9 C8 C13 120.3(3)
C9 C8 C1 120.9(3)
C13 C8 C1 118.7(3)
C10 C9 C8 118.2(3)
C10 C9 C15 122.0(3)
C8 C9 C15 119.8(3)
C11 C10 C9 123.0(3)
C10 C11 C12 117.0(3)
C10 C11 C22 121.7(3)
C12 C11 C22 121.2(3)
C11 C12 C13 122.4(3)
C12 C13 C8 119.0(3)
C12 C13 C26 121.0(3)
C8 C13 C26 120.0(3)
C16 C15 C9 128.2(3)
C15 C16 C17 121.5(3)
O3 C17 O2 122.9(3)
O3 C17 C16 125.4(3)
O2 C17 C16 111.7(3)
O2 C18 C19 111.4(3)
C20 C19 C18 114.5(4)
C19 C20 C21 113.2(4)
C25 C22 C24 109.5(8)
C25 C22 C23 106.6(8)
C24 C22 C23 113.1(8)
C23' C22 C25' 110.3(8)
C25 C22 C11 107.6(6)
C24 C22 C11 111.3(5)
C23' C22 C11 111.0(5)
C23 C22 C11 108.6(5)
C25' C22 C11 112.9(6)
C23' C22 C24' 107.3(8)
C25' C22 C24' 104.7(8)
C11 C22 C24' 110.3(5)
C27 C26 C13 126.0(3)
C26 C27 C28 121.7(3)
O5 C28 O4 123.4(3)
O5 C28 C27 124.6(4)
O4 C28 C27 112.0(3)
O4 C29 C30 111.1(4)
C29 C30 C31 119.8(6)
C32 C31 C30 121.3(8)

loop_
_geom_bond_atom_site_label_1
_geom_bond_atom_site_label_2
_geom_bond_distance
N1 C1 1.268(4)
N1 C2 1.398(4)
O1 C1 1.376(4)
O1 C7 1.376(4)
O2 C17 1.327(4)
O2 C18 1.442(4)
O3 C17 1.207(4)
O4 C28 1.317(5)
O4 C29 1.433(5)
O5 C28 1.198(5)
C1 C8 1.483(4)
C2 C7 1.367(5)
C2 C3 1.396(5)
C3 C4 1.381(5)
C4 C5 1.369(6)
C4 C14 1.514(6)
C5 C6 1.398(6)
C6 C7 1.372(5)
C8 C9 1.399(4)
C8 C13 1.401(4)
C9 C10 1.398(4)
C9 C15 1.458(4)
C10 C11 1.388(5)
C11 C12 1.389(4)
C11 C22 1.540(4)
C12 C13 1.392(4)
C13 C26 1.466(4)
C15 C16 1.304(5)
C16 C17 1.457(5)
C18 C19 1.526(6)
C19 C20 1.465(6)
C20 C21 1.479(8)
C22 C25 1.469(13)
C22 C24 1.502(12)
C22 C23' 1.502(10)
C22 C23 1.516(12)
C22 C25' 1.518(11)
C22 C24' 1.541(10)
C26 C27 1.311(5)
C27 C28 1.467(5)
C29 C30 1.437(8)
C30 C31 1.466(10)
C31 C32 1.404(9)
